data_7128875
loop_
_publ_author_name
'Prasad, Budaganaboyina'
'Phanindrudu, Mandalaparthi'
'Nanubolu, Jagadeesh Babu'
'Kamal, Ahmed'
'Tiwari, Dharmendra Kumar'

_publ_section_title
;
 Stereoselective synthesis of (<i>Z</i>)-1,3-bis(\a,\b-unsaturated
 carbonyl)-isoindolines from aldehydes and phenacyl azides under metal
 free conditions.
;
_journal_issue 75
_journal_name_full 'Chemical communications (Cambridge, England)'
_journal_page_first 9542
_journal_page_last 9545
_journal_paper_doi 10.1039/d1cc02884g
_journal_volume 57
_journal_year 2021
_chemical_formula_sum 'C24 H19 N O3'
_chemical_formula_weight 369.40
_space_group_crystal_system orthorhombic
_space_group_IT_number 61
_space_group_name_Hall '-P 2ac 2ab'
_space_group_name_H-M_alt 'P b c a'
_atom_sites_solution_hydrogens mixed
_audit_creation_method SHELXL-2018/3
_audit_update_record
;
2020-11-30 deposited with the CCDC.	2021-08-09 downloaded from the CCDC.
;
_cell_angle_alpha 90
_cell_angle_beta 90
_cell_angle_gamma 90
_cell_formula_units_Z 8
_cell_length_a 19.6210(13)
_cell_length_b 7.3648(5)
_cell_length_c 25.7732(17)
_cell_measurement_reflns_used 8794
_cell_measurement_temperature 293(2)
_cell_measurement_theta_max 29.5035
_cell_measurement_theta_min 2.6095
_cell_volume 3724.3(4)
_computing_cell_refinement '<i>SAINT</i> (Bruker, 2016)'
_computing_data_collection '<i>APEX3</i> (Bruker, 2016)'
_computing_data_reduction 'Bruker SAINT'
_computing_structure_refinement 'SHELXL-2018/3 (Sheldrick, 2018)'
_computing_structure_solution '<i>SHELXT</i> (Sheldrick, 2015)'
_diffrn_ambient_temperature 293(2)
_diffrn_measured_fraction_theta_full 0.991
_diffrn_measured_fraction_theta_max 0.990
_diffrn_measurement_device_type 'Bruker D8 QUEST PHOTON-100'
_diffrn_measurement_method '\w and \f'
_diffrn_radiation_type MoK\a
_diffrn_radiation_wavelength 0.71073
_diffrn_reflns_av_R_equivalents 0.0700
_diffrn_reflns_av_unetI/netI 0.0558
_diffrn_reflns_Laue_measured_fraction_full 0.991
_diffrn_reflns_Laue_measured_fraction_max 0.990
_diffrn_reflns_limit_h_max 25
_diffrn_reflns_limit_h_min -24
_diffrn_reflns_limit_k_max 9
_diffrn_reflns_limit_k_min -8
_diffrn_reflns_limit_l_max 33
_diffrn_reflns_limit_l_min -33
_diffrn_reflns_number 27104
_diffrn_reflns_point_group_measured_fraction_full 0.991
_diffrn_reflns_point_group_measured_fraction_max 0.990
_diffrn_reflns_theta_full 25.242
_diffrn_reflns_theta_max 27.500
_diffrn_reflns_theta_min 2.609
_diffrn_source microfocus
_exptl_absorpt_coefficient_mu 0.087
_exptl_absorpt_correction_T_max 0.7461
_exptl_absorpt_correction_T_min 0.6562
_exptl_absorpt_correction_type multi-scan
_exptl_absorpt_process_details 'SADABS 2014/5'
_exptl_crystal_density_diffrn 1.318
_exptl_crystal_description block
_exptl_crystal_F_000 1552
_exptl_crystal_recrystallization_method 'Re-crystallisation from solvent: Ethanol'
_exptl_crystal_size_max 0.400
_exptl_crystal_size_mid 0.360
_exptl_crystal_size_min 0.290
_refine_diff_density_max 0.199
_refine_diff_density_min -0.194
_refine_diff_density_rms 0.038
_refine_ls_extinction_method none
_refine_ls_goodness_of_fit_ref 1.037
_refine_ls_hydrogen_treatment mixed
_refine_ls_matrix_type full
_refine_ls_number_parameters 258
_refine_ls_number_reflns 4237
_refine_ls_number_restraints 0
_refine_ls_restrained_S_all 1.037
_refine_ls_R_factor_all 0.0894
_refine_ls_R_factor_gt 0.0521
_refine_ls_shift/su_max 0.001
_refine_ls_shift/su_mean 0.000
_refine_ls_structure_factor_coef Fsqd
_refine_ls_weighting_details 'w=1/[\s^2^(Fo^2^)+(0.0466P)^2^+0.9964P] where P=(Fo^2^+2Fc^2^)/3'
_refine_ls_weighting_scheme calc
_refine_ls_wR_factor_gt 0.1169
_refine_ls_wR_factor_ref 0.1352
_reflns_Friedel_coverage 0.000
_reflns_number_gt 2777
_reflns_number_total 4237
_reflns_threshold_expression 'I > 2\s(I)'
_cod_data_source_file d1cc02884g2.cif
_cod_data_source_block KA905_0m
_cod_depositor_comments 'Adding full bibliography for 7128875.cif.'
_cod_original_cell_volume 3724.4(4)
_cod_database_code 7128875
_shelx_shelxl_version_number 2018/3
_shelx_space_group_comment
;
The symmetry employed for this shelxl refinement is uniquely defined
by the following loop, which should always be used as a source of
symmetry information in preference to the above space-group names.
They are only intended as comments.
;
_shelx_estimated_absorpt_t_min 0.966
_shelx_estimated_absorpt_t_max 0.975

loop_
_space_group_symop_operation_xyz
'x, y, z'
'x+1/2, -y+1/2, -z'
'-x, y+1/2, -z+1/2'
'-x+1/2, -y, z+1/2'
'-x, -y, -z'
'-x-1/2, y-1/2, z'
'x, -y-1/2, z-1/2'
'x-1/2, y, -z-1/2'

loop_
_atom_site_label
_atom_site_type_symbol
_atom_site_fract_x
_atom_site_fract_y
_atom_site_fract_z
_atom_site_U_iso_or_equiv
_atom_site_adp_type
_atom_site_occupancy
_atom_site_site_symmetry_order
_atom_site_calc_flag
_atom_site_refinement_flags_posn
_atom_site_refinement_flags_adp
_atom_site_refinement_flags_occupancy
_atom_site_disorder_assembly
_atom_site_disorder_group
O1 O 0.60605(7) 0.3282(2) 0.41768(5) 0.0722(4) Uani 1 1 d . . . . .
O2 O 0.54438(7) 0.1931(2) 0.54504(5) 0.0636(4) Uani 1 1 d . . . . .
O3 O 0.53889(6) 0.10985(18) 0.62859(5) 0.0583(4) Uani 1 1 d . . . . .
N1 N 0.67268(8) 0.2469(2) 0.50699(5) 0.0460(4) Uani 1 1 d . . . . .
C1 C 0.66414(9) 0.4333(2) 0.34335(6) 0.0486(4) Uani 1 1 d . . . . .
C2 C 0.61228(11) 0.3814(3) 0.31037(7) 0.0602(5) Uani 1 1 d . . . . .
H2 H 0.577098 0.308776 0.322790 0.072 Uiso 1 1 calc R U . . .
C3 C 0.61205(12) 0.4361(3) 0.25907(8) 0.0699(6) Uani 1 1 d . . . . .
H3 H 0.577906 0.396128 0.236797 0.084 Uiso 1 1 calc R U . . .
C4 C 0.66209(13) 0.5490(3) 0.24111(8) 0.0699(6) Uani 1 1 d . . . . .
H4 H 0.661248 0.588334 0.206833 0.084 Uiso 1 1 calc R U . . .
C5 C 0.71333(12) 0.6042(3) 0.27338(8) 0.0657(6) Uani 1 1 d . . . . .
H5 H 0.746984 0.682065 0.261120 0.079 Uiso 1 1 calc R U . . .
C6 C 0.71522(10) 0.5444(2) 0.32423(7) 0.0555(5) Uani 1 1 d . . . . .
H6 H 0.751012 0.579102 0.345711 0.067 Uiso 1 1 calc R U . . .
C7 C 0.66186(10) 0.3700(2) 0.39875(7) 0.0507(4) Uani 1 1 d . . . . .
C8 C 0.72395(9) 0.3523(2) 0.42684(7) 0.0483(4) Uani 1 1 d . . . . .
H8 H 0.764428 0.384511 0.410466 0.058 Uiso 1 1 calc R U . . .
C9 C 0.72686(9) 0.2901(2) 0.47677(6) 0.0437(4) Uani 1 1 d . . . . .
C10 C 0.78726(8) 0.2534(2) 0.50816(6) 0.0443(4) Uani 1 1 d . . . . .
C11 C 0.85604(9) 0.2694(3) 0.49481(8) 0.0554(5) Uani 1 1 d . . . . .
H11 H 0.868744 0.312198 0.462275 0.066 Uiso 1 1 calc R U . . .
C12 C 0.90370(10) 0.2214(3) 0.53002(8) 0.0589(5) Uani 1 1 d . . . . .
H12 H 0.949547 0.230526 0.521237 0.071 Uiso 1 1 calc R U . . .
C13 C 0.88563(9) 0.1576(2) 0.57995(7) 0.0495(4) Uani 1 1 d . . . . .
C14 C 0.93634(10) 0.1081(3) 0.61605(9) 0.0616(5) Uani 1 1 d . . . . .
H14 H 0.982006 0.117660 0.606771 0.074 Uiso 1 1 calc R U . . .
C15 C 0.91978(10) 0.0466(3) 0.66407(8) 0.0640(5) Uani 1 1 d . . . . .
H15 H 0.953965 0.014814 0.687347 0.077 Uiso 1 1 calc R U . . .
C16 C 0.85186(10) 0.0312(3) 0.67846(8) 0.0597(5) Uani 1 1 d . . . . .
H16 H 0.840780 -0.011268 0.711378 0.072 Uiso 1 1 calc R U . . .
C17 C 0.80114(9) 0.0779(2) 0.64468(7) 0.0513(4) Uani 1 1 d . . . . .
H17 H 0.755942 0.067167 0.655112 0.062 Uiso 1 1 calc R U . . .
C18 C 0.81577(8) 0.1419(2) 0.59441(6) 0.0423(4) Uani 1 1 d . . . . .
C19 C 0.76655(8) 0.1914(2) 0.55628(6) 0.0398(4) Uani 1 1 d . . . . .
C20 C 0.69153(9) 0.1888(2) 0.55608(6) 0.0403(4) Uani 1 1 d . . . . .
C21 C 0.64608(8) 0.1437(2) 0.59285(6) 0.0437(4) Uani 1 1 d . . . . .
H21 H 0.662246 0.105220 0.624939 0.052 Uiso 1 1 calc R U . . .
C22 C 0.57295(9) 0.1522(2) 0.58489(7) 0.0473(4) Uani 1 1 d . . . . .
C23 C 0.46540(10) 0.1182(4) 0.62562(9) 0.0771(7) Uani 1 1 d . . . . .
H23A H 0.448242 0.018112 0.604942 0.093 Uiso 1 1 calc R U . . .
H23B H 0.451349 0.231028 0.609398 0.093 Uiso 1 1 calc R U . . .
C24 C 0.43796(12) 0.1074(4) 0.67878(10) 0.0906(8) Uani 1 1 d . . . . .
H24A H 0.389074 0.104747 0.677476 0.136 Uiso 1 1 calc R U . . .
H24B H 0.452577 0.211555 0.698239 0.136 Uiso 1 1 calc R U . . .
H24C H 0.454366 -0.000995 0.695254 0.136 Uiso 1 1 calc R U . . .
H1N H 0.6308(10) 0.257(3) 0.4983(7) 0.057(6) Uiso 1 1 d . . . . .

loop_
_atom_site_aniso_label
_atom_site_aniso_U_11
_atom_site_aniso_U_22
_atom_site_aniso_U_33
_atom_site_aniso_U_23
_atom_site_aniso_U_13
_atom_site_aniso_U_12
O1 0.0565(9) 0.1065(12) 0.0537(8) 0.0152(8) 0.0018(7) -0.0079(8)
O2 0.0491(8) 0.0900(10) 0.0517(8) 0.0082(7) -0.0078(6) 0.0010(7)
O3 0.0404(7) 0.0816(9) 0.0528(8) 0.0109(7) 0.0032(6) -0.0039(6)
N1 0.0433(9) 0.0550(9) 0.0396(8) 0.0022(6) -0.0004(7) 0.0002(7)
C1 0.0592(11) 0.0458(10) 0.0408(9) -0.0022(8) 0.0014(8) 0.0046(8)
C2 0.0630(13) 0.0649(12) 0.0528(12) 0.0000(9) -0.0016(10) 0.0004(10)
C3 0.0842(16) 0.0743(14) 0.0513(12) -0.0070(11) -0.0149(11) 0.0108(12)
C4 0.1040(18) 0.0648(13) 0.0410(11) 0.0027(10) 0.0079(11) 0.0161(13)
C5 0.0899(16) 0.0526(12) 0.0545(12) 0.0032(9) 0.0184(11) -0.0003(10)
C6 0.0683(13) 0.0506(11) 0.0476(11) -0.0029(9) 0.0022(9) -0.0011(9)
C7 0.0575(12) 0.0507(10) 0.0439(10) 0.0001(8) 0.0049(9) -0.0007(8)
C8 0.0531(11) 0.0502(10) 0.0415(10) 0.0000(8) 0.0065(8) -0.0015(8)
C9 0.0495(10) 0.0415(9) 0.0400(9) -0.0046(7) 0.0048(8) -0.0007(7)
C10 0.0472(10) 0.0414(9) 0.0442(10) -0.0049(7) 0.0050(8) -0.0007(7)
C11 0.0508(11) 0.0625(12) 0.0529(11) 0.0009(9) 0.0123(9) -0.0030(9)
C12 0.0408(11) 0.0696(12) 0.0665(13) -0.0029(10) 0.0121(9) -0.0019(9)
C13 0.0406(10) 0.0504(10) 0.0576(11) -0.0092(8) 0.0022(8) 0.0006(8)
C14 0.0406(11) 0.0710(13) 0.0733(14) -0.0091(11) -0.0022(10) 0.0041(9)
C15 0.0510(12) 0.0753(13) 0.0657(13) -0.0056(11) -0.0143(10) 0.0101(10)
C16 0.0540(12) 0.0747(13) 0.0504(11) -0.0006(10) -0.0074(9) 0.0046(10)
C17 0.0445(10) 0.0628(11) 0.0466(10) -0.0049(9) 0.0005(8) 0.0018(8)
C18 0.0421(9) 0.0389(8) 0.0459(10) -0.0096(7) -0.0005(7) 0.0009(7)
C19 0.0408(9) 0.0380(8) 0.0407(9) -0.0059(7) 0.0027(7) 0.0000(7)
C20 0.0441(10) 0.0391(8) 0.0376(9) -0.0036(7) -0.0005(7) 0.0010(7)
C21 0.0423(10) 0.0502(10) 0.0385(9) 0.0019(7) -0.0012(7) 0.0011(7)
C22 0.0440(10) 0.0532(10) 0.0447(10) 0.0006(8) 0.0000(8) -0.0005(8)
C23 0.0406(12) 0.1094(18) 0.0813(16) 0.0122(14) 0.0008(11) -0.0082(11)
C24 0.0597(14) 0.1013(19) 0.111(2) 0.0022(16) 0.0278(14) -0.0011(13)

loop_
_atom_type_symbol
_atom_type_description
_atom_type_scat_dispersion_real
_atom_type_scat_dispersion_imag
_atom_type_scat_source
C C 0.0033 0.0016 'International Tables Vol C Tables 4.2.6.8 and 6.1.1.4'
H H 0.0000 0.0000 'International Tables Vol C Tables 4.2.6.8 and 6.1.1.4'
N N 0.0061 0.0033 'International Tables Vol C Tables 4.2.6.8 and 6.1.1.4'
O O 0.0106 0.0060 'International Tables Vol C Tables 4.2.6.8 and 6.1.1.4'

loop_
_geom_angle_atom_site_label_1
_geom_angle_atom_site_label_2
_geom_angle_atom_site_label_3
_geom_angle
_geom_angle_site_symmetry_1
_geom_angle_site_symmetry_3
_geom_angle_publ_flag
C22 O3 C23 116.17(15) . . ?
C9 N1 C20 112.82(15) . . ?
C9 N1 H1N 125.6(13) . . ?
C20 N1 H1N 121.6(13) . . ?
C2 C1 C6 118.57(17) . . ?
C2 C1 C7 118.53(17) . . ?
C6 C1 C7 122.89(17) . . ?
C1 C2 C3 120.7(2) . . ?
C1 C2 H2 119.6 . . ?
C3 C2 H2 119.6 . . ?
C4 C3 C2 119.9(2) . . ?
C4 C3 H3 120.0 . . ?
C2 C3 H3 120.0 . . ?
C5 C4 C3 120.21(19) . . ?
C5 C4 H4 119.9 . . ?
C3 C4 H4 119.9 . . ?
C4 C5 C6 120.1(2) . . ?
C4 C5 H5 119.9 . . ?
C6 C5 H5 119.9 . . ?
C5 C6 C1 120.40(19) . . ?
C5 C6 H6 119.8 . . ?
C1 C6 H6 119.8 . . ?
O1 C7 C8 122.28(17) . . ?
O1 C7 C1 118.55(17) . . ?
C8 C7 C1 119.10(16) . . ?
C9 C8 C7 123.04(17) . . ?
C9 C8 H8 118.5 . . ?
C7 C8 H8 118.5 . . ?
N1 C9 C8 125.93(16) . . ?
N1 C9 C10 105.94(15) . . ?
C8 C9 C10 128.13(16) . . ?
C19 C10 C11 122.15(16) . . ?
C19 C10 C9 108.64(15) . . ?
C11 C10 C9 129.19(16) . . ?
C12 C11 C10 118.79(17) . . ?
C12 C11 H11 120.6 . . ?
C10 C11 H11 120.6 . . ?
C11 C12 C13 121.63(17) . . ?
C11 C12 H12 119.2 . . ?
C13 C12 H12 119.2 . . ?
C14 C13 C12 120.60(17) . . ?
C14 C13 C18 119.01(17) . . ?
C12 C13 C18 120.39(16) . . ?
C15 C14 C13 121.26(18) . . ?
C15 C14 H14 119.4 . . ?
C13 C14 H14 119.4 . . ?
C14 C15 C16 120.06(18) . . ?
C14 C15 H15 120.0 . . ?
C16 C15 H15 120.0 . . ?
C17 C16 C15 120.56(19) . . ?
C17 C16 H16 119.7 . . ?
C15 C16 H16 119.7 . . ?
C16 C17 C18 121.47(17) . . ?
C16 C17 H17 119.3 . . ?
C18 C17 H17 119.3 . . ?
C17 C18 C19 125.58(15) . . ?
C17 C18 C13 117.64(16) . . ?
C19 C18 C13 116.78(15) . . ?
C10 C19 C18 120.25(15) . . ?
C10 C19 C20 107.15(14) . . ?
C18 C19 C20 132.58(15) . . ?
C21 C20 N1 122.91(16) . . ?
C21 C20 C19 131.66(15) . . ?
N1 C20 C19 105.43(14) . . ?
C20 C21 C22 123.11(16) . . ?
C20 C21 H21 118.4 . . ?
C22 C21 H21 118.4 . . ?
O2 C22 O3 122.59(16) . . ?
O2 C22 C21 126.16(16) . . ?
O3 C22 C21 111.25(15) . . ?
O3 C23 C24 108.23(18) . . ?
O3 C23 H23A 110.1 . . ?
C24 C23 H23A 110.1 . . ?
O3 C23 H23B 110.1 . . ?
C24 C23 H23B 110.1 . . ?
H23A C23 H23B 108.4 . . ?
C23 C24 H24A 109.5 . . ?
C23 C24 H24B 109.5 . . ?
H24A C24 H24B 109.5 . . ?
C23 C24 H24C 109.5 . . ?
H24A C24 H24C 109.5 . . ?
H24B C24 H24C 109.5 . . ?

loop_
_geom_bond_atom_site_label_1
_geom_bond_atom_site_label_2
_geom_bond_distance
_geom_bond_site_symmetry_2
_geom_bond_publ_flag
O1 C7 1.238(2) . ?
O2 C22 1.208(2) . ?
O3 C22 1.346(2) . ?
O3 C23 1.445(2) . ?
N1 C9 1.356(2) . ?
N1 C20 1.386(2) . ?
N1 H1N 0.855(19) . ?
C1 C2 1.380(3) . ?
C1 C6 1.385(3) . ?
C1 C7 1.502(2) . ?
C2 C3 1.382(3) . ?
C2 H2 0.9300 . ?
C3 C4 1.367(3) . ?
C3 H3 0.9300 . ?
C4 C5 1.367(3) . ?
C4 H4 0.9300 . ?
C5 C6 1.383(3) . ?
C5 H5 0.9300 . ?
C6 H6 0.9300 . ?
C7 C8 1.423(3) . ?
C8 C9 1.367(2) . ?
C8 H8 0.9300 . ?
C9 C10 1.460(2) . ?
C10 C19 1.383(2) . ?
C10 C11 1.398(2) . ?
C11 C12 1.350(3) . ?
C11 H11 0.9300 . ?
C12 C13 1.415(3) . ?
C12 H12 0.9300 . ?
C13 C14 1.410(3) . ?
C13 C18 1.425(2) . ?
C14 C15 1.357(3) . ?
C14 H14 0.9300 . ?
C15 C16 1.388(3) . ?
C15 H15 0.9300 . ?
C16 C17 1.366(3) . ?
C16 H16 0.9300 . ?
C17 C18 1.408(2) . ?
C17 H17 0.9300 . ?
C18 C19 1.425(2) . ?
C19 C20 1.472(2) . ?
C20 C21 1.343(2) . ?
C21 C22 1.451(2) . ?
C21 H21 0.9300 . ?
C23 C24 1.474(3) . ?
C23 H23A 0.9700 . ?
C23 H23B 0.9700 . ?
C24 H24A 0.9600 . ?
C24 H24B 0.9600 . ?
C24 H24C 0.9600 . ?

loop_
_geom_torsion_atom_site_label_1
_geom_torsion_atom_site_label_2
_geom_torsion_atom_site_label_3
_geom_torsion_atom_site_label_4
_geom_torsion
_geom_torsion_site_symmetry_1
_geom_torsion_site_symmetry_2
_geom_torsion_site_symmetry_3
_geom_torsion_site_symmetry_4
_geom_torsion_publ_flag
C6 C1 C2 C3 1.3(3) . . . . ?
C7 C1 C2 C3 179.99(18) . . . . ?
C1 C2 C3 C4 -2.7(3) . . . . ?
C2 C3 C4 C5 1.7(3) . . . . ?
C3 C4 C5 C6 0.7(3) . . . . ?
C4 C5 C6 C1 -2.1(3) . . . . ?
C2 C1 C6 C5 1.1(3) . . . . ?
C7 C1 C6 C5 -177.51(17) . . . . ?
C2 C1 C7 O1 -23.7(3) . . . . ?
C6 C1 C7 O1 154.95(19) . . . . ?
C2 C1 C7 C8 153.48(17) . . . . ?
C6 C1 C7 C8 -27.9(3) . . . . ?
O1 C7 C8 C9 -0.8(3) . . . . ?
C1 C7 C8 C9 -177.81(16) . . . . ?
C20 N1 C9 C8 -179.55(16) . . . . ?
C20 N1 C9 C10 1.44(19) . . . . ?
C7 C8 C9 N1 -3.7(3) . . . . ?
C7 C8 C9 C10 175.06(16) . . . . ?
N1 C9 C10 C19 -0.68(18) . . . . ?
C8 C9 C10 C19 -179.67(16) . . . . ?
N1 C9 C10 C11 177.70(17) . . . . ?
C8 C9 C10 C11 -1.3(3) . . . . ?
C19 C10 C11 C12 0.4(3) . . . . ?
C9 C10 C11 C12 -177.73(17) . . . . ?
C10 C11 C12 C13 -0.7(3) . . . . ?
C11 C12 C13 C14 179.89(19) . . . . ?
C11 C12 C13 C18 0.1(3) . . . . ?
C12 C13 C14 C15 -179.97(18) . . . . ?
C18 C13 C14 C15 -0.2(3) . . . . ?
C13 C14 C15 C16 0.1(3) . . . . ?
C14 C15 C16 C17 -0.2(3) . . . . ?
C15 C16 C17 C18 0.3(3) . . . . ?
C16 C17 C18 C19 179.06(17) . . . . ?
C16 C17 C18 C13 -0.4(3) . . . . ?
C14 C13 C18 C17 0.3(2) . . . . ?
C12 C13 C18 C17 -179.90(16) . . . . ?
C14 C13 C18 C19 -179.17(16) . . . . ?
C12 C13 C18 C19 0.6(2) . . . . ?
C11 C10 C19 C18 0.3(2) . . . . ?
C9 C10 C19 C18 178.82(14) . . . . ?
C11 C10 C19 C20 -178.77(15) . . . . ?
C9 C10 C19 C20 -0.25(18) . . . . ?
C17 C18 C19 C10 179.74(16) . . . . ?
C13 C18 C19 C10 -0.8(2) . . . . ?
C17 C18 C19 C20 -1.5(3) . . . . ?
C13 C18 C19 C20 177.99(16) . . . . ?
C9 N1 C20 C21 178.16(15) . . . . ?
C9 N1 C20 C19 -1.59(18) . . . . ?
C10 C19 C20 C21 -178.64(17) . . . . ?
C18 C19 C20 C21 2.5(3) . . . . ?
C10 C19 C20 N1 1.07(17) . . . . ?
C18 C19 C20 N1 -177.83(16) . . . . ?
N1 C20 C21 C22 -0.3(3) . . . . ?
C19 C20 C21 C22 179.36(16) . . . . ?
C23 O3 C22 O2 -0.8(3) . . . . ?
C23 O3 C22 C21 178.52(16) . . . . ?
C20 C21 C22 O2 2.8(3) . . . . ?
C20 C21 C22 O3 -176.54(15) . . . . ?
C22 O3 C23 C24 -167.83(18) . . . . ?
